data_7026469
loop_
_publ_author_name
'Pijper, Dirk'
'Saisaha, Pattama'
'de Boer, Johannes W.'
'Hoen, Rob'
'Smit, Christian'
'Meetsma, Auke'
'Hage, Ronald'
'van Summeren, Ruben P.'
'Alsters, Paul L.'
'Feringa, Ben L.'
'Browne, Wesley R.'

_publ_section_related_literature
;
;
_publ_section_title
;
 The unexpected role of pyridine-2-carboxylic acid in manganese based
 oxidation catalysis with pyridin-2-yl based ligands.
;
_journal_issue 43
_journal_name_full 'Dalton transactions (Cambridge, England : 2003)'
_journal_page_first 10375
_journal_page_last 10381
_journal_paper_doi 10.1039/c0dt00452a
_journal_volume 39
_journal_year 2010
_chemical_compound_source 'see text'
_chemical_formula_moiety 'C22 H28 Fe N5 O2, 0.5(C2 H3 N), 2(Cl O4)'
_chemical_formula_sum 'C23 H29.5 Cl2 Fe N5.5 O10'
_chemical_formula_weight 669.77
_chemical_name_systematic ?
_space_group_IT_number 15
_symmetry_cell_setting monoclinic
_symmetry_Int_Tables_number 15
_symmetry_space_group_name_Hall '-C 2yc'
_symmetry_space_group_name_H-M 'C 1 2/c 1'
_atom_sites_solution_hydrogens geom
_atom_sites_solution_primary heavy
_atom_sites_solution_secondary direct
_audit_creation_date '2010-03-09 11:02:46'
_audit_creation_method
;
PLATON <TABLE ACC> option (version :: 200110)
SHELXL97-2 & Manual Editing
;
_audit_update_record
;
?

2010-03-09 # Formatted by publCIF
;
_cell_angle_alpha 90
_cell_angle_beta 102.216(1)
_cell_angle_gamma 90
_cell_formula_units_Z 8
_cell_length_a 37.597(4)
_cell_length_b 9.1237(10)
_cell_length_c 16.3513(18)
_cell_measurement_reflns_used 7754
_cell_measurement_temperature 100(1)
_cell_measurement_theta_max 29.17
_cell_measurement_theta_min 2.55
_cell_volume 5481.9(10)
_computing_cell_refinement 'SAINT-Plus (Bruker, 2007)'
_computing_data_collection 'SMART (Bruker, 2007)'
_computing_data_reduction 'SAINT-Plus (Bruker, 2007)'
_computing_molecular_graphics
;
PLATON (Spek, 2003)
PLUTO (Meetsma, 2010)
;
_computing_publication_material 'PLATON (Spek, 2003)'
_computing_structure_refinement 'SHELXL-97 (Sheldrick, 2008)'
_computing_structure_solution
;
DIRDIF-08 (Beurskens et al., 2008)
;
_diffrn_ambient_temperature 100(1)
_diffrn_detector_area_resol_mean 66.06
_diffrn_measured_fraction_theta_full 0.999
_diffrn_measured_fraction_theta_max 0.999
_diffrn_measurement_device_type
;
Bruker Smart Apex; CCD area detector
;
_diffrn_measurement_method '\f and \w scans'
_diffrn_radiation_detector
;
CCD area-detector
;
_diffrn_radiation_monochromator 'parallel mounted graphite'
_diffrn_radiation_source 'fine focus sealed Siemens Mo tube '
_diffrn_radiation_type MoK\a
_diffrn_radiation_wavelength 0.71073
_diffrn_reflns_av_R_equivalents 0.0328
_diffrn_reflns_av_sigmaI/netI 0.0322
_diffrn_reflns_limit_h_max 46
_diffrn_reflns_limit_h_min -45
_diffrn_reflns_limit_k_max 11
_diffrn_reflns_limit_k_min -11
_diffrn_reflns_limit_l_max 18
_diffrn_reflns_limit_l_min -20
_diffrn_reflns_number 21142
_diffrn_reflns_reduction_process
;
Intensity data were corrected for Lorentz and polarization
effects, decay and absorption and reduced to F~o~^2^
using SAINT-Plus & SADABS (Bruker, 2007).
;
_diffrn_reflns_theta_full 25.00
_diffrn_reflns_theta_max 26.37
_diffrn_reflns_theta_min 2.55
_diffrn_standards_decay_% 0
_diffrn_standards_number 0
_exptl_absorpt_coefficient_mu 0.812
_exptl_absorpt_correction_T_max 0.8714
_exptl_absorpt_correction_T_min 0.6703
_exptl_absorpt_correction_type multi-scan
_exptl_absorpt_process_details '(SADABS, (Bruker, 2007))'
_exptl_crystal_colour red
_exptl_crystal_density_diffrn 1.623
_exptl_crystal_density_method 'not measured'
_exptl_crystal_description platelet
_exptl_crystal_F_000 2768
_exptl_crystal_size_max 0.44
_exptl_crystal_size_mid 0.40
_exptl_crystal_size_min 0.17
_refine_diff_density_max 0.925
_refine_diff_density_min -0.489
_refine_diff_density_rms 0.083
_refine_ls_extinction_method none
_refine_ls_goodness_of_fit_ref 1.058
_refine_ls_hydrogen_treatment constr
_refine_ls_matrix_type full
_refine_ls_number_parameters 397
_refine_ls_number_reflns 5616
_refine_ls_number_restraints 0
_refine_ls_restrained_S_all 1.058
_refine_ls_R_factor_all 0.0527
_refine_ls_R_factor_gt 0.0444
_refine_ls_shift/su_max 0.001
_refine_ls_shift/su_mean 0.000
_refine_ls_structure_factor_coef Fsqd
_refine_ls_weighting_details 'calc w=1/[\s^2^(Fo^2^)+(0.0557P)^2^+10.23P] where P=(Fo^2^+2Fc^2^)/3'
_refine_ls_weighting_scheme calc
_refine_ls_wR_factor_gt 0.1071
_refine_ls_wR_factor_ref 0.1118
_reflns_number_gt 4780
_reflns_number_total 5616
_reflns_threshold_expression I>2\s(I)
_cod_data_source_file c0dt00452a.txt
_cod_data_source_block q1539
_cod_original_sg_symbol_H-M 'C 2/c'
_cod_database_code 7026469
_vrn_publ_code_number_frames 1800
_vrn_publ_code_frame_time_sec 10.0
_vrn_publ_code_meas_time_hour 7.8

loop_
_symmetry_equiv_pos_site_id
_symmetry_equiv_pos_as_xyz
1 x,y,z
2 -x,y,1/2-z
3 -x,-y,-z
4 x,-y,1/2+z
5 1/2+x,1/2+y,z
6 1/2-x,1/2+y,1/2-z
7 1/2-x,1/2-y,-z
8 1/2+x,1/2-y,1/2+z

loop_
_atom_site_aniso_label
_atom_site_aniso_U_11
_atom_site_aniso_U_22
_atom_site_aniso_U_33
_atom_site_aniso_U_23
_atom_site_aniso_U_13
_atom_site_aniso_U_12
Fe1 0.0167(2) 0.0190(2) 0.0218(2) 0.0019(1) 0.0036(1) -0.0003(1)
O1 0.0175(8) 0.0277(9) 0.0296(10) 0.0074(7) 0.0044(7) 0.0005(7)
O2 0.0362(11) 0.0329(10) 0.0434(12) 0.0043(9) 0.0029(9) -0.0059(9)
N1 0.0166(10) 0.0204(9) 0.0213(10) 0.0026(8) 0.0028(8) 0.0015(8)
N2 0.0175(10) 0.0242(10) 0.0232(11) 0.0000(8) 0.0049(8) -0.0002(8)
N3 0.0206(10) 0.0236(10) 0.0258(11) 0.0054(9) 0.0053(9) 0.0010(8)
N4 0.0197(10) 0.0210(10) 0.0293(12) -0.0006(9) 0.0058(9) -0.0017(8)
N5 0.0181(10) 0.0213(10) 0.0235(11) -0.0007(8) 0.0012(8) -0.0010(8)
C1 0.0222(12) 0.0224(12) 0.0238(13) 0.0004(10) 0.0041(10) 0.0022(10)
C2 0.0228(13) 0.0341(14) 0.0223(13) 0.0024(11) 0.0065(10) 0.0039(10)
C3 0.0185(12) 0.0296(13) 0.0277(14) 0.0097(10) 0.0051(10) -0.0001(10)
C4 0.0172(12) 0.0236(12) 0.0285(14) 0.0023(10) 0.0019(10) -0.0005(9)
C5 0.0183(12) 0.0225(11) 0.0230(13) 0.0029(10) 0.0021(10) 0.0024(9)
C6 0.0265(13) 0.0267(12) 0.0288(14) -0.0048(10) 0.0089(11) -0.0066(10)
C7 0.0256(13) 0.0410(15) 0.0204(13) 0.0014(11) 0.0023(11) 0.0036(11)
C8 0.0224(13) 0.0394(15) 0.0246(14) 0.0043(11) 0.0005(11) 0.0024(11)
C9 0.0259(14) 0.0347(14) 0.0289(14) 0.0113(11) 0.0034(11) 0.0055(11)
C10 0.0257(14) 0.0195(12) 0.0411(16) 0.0047(11) 0.0105(12) 0.0034(10)
C11 0.0195(12) 0.0234(12) 0.0394(16) 0.0006(11) 0.0127(11) -0.0024(10)
C12 0.0250(14) 0.0219(13) 0.058(2) -0.0065(12) 0.0136(13) -0.0033(10)
C13 0.0255(14) 0.0360(15) 0.0506(19) -0.0181(13) 0.0129(13) -0.0074(12)
C14 0.0262(14) 0.0406(15) 0.0334(16) -0.0093(12) 0.0038(12) -0.0048(12)
C15 0.0252(13) 0.0290(13) 0.0298(14) -0.0013(11) 0.0043(11) -0.0020(10)
C16 0.0234(13) 0.0223(12) 0.0270(14) 0.0020(10) 0.0013(10) -0.0019(10)
C17 0.0293(14) 0.0230(12) 0.0386(16) 0.0052(11) -0.0001(12) 0.0004(11)
C18 0.0226(13) 0.0285(13) 0.0399(16) 0.0007(12) -0.0047(12) 0.0045(11)
C19 0.0188(12) 0.0308(14) 0.0419(16) 0.0019(12) 0.0032(12) -0.0015(11)
C20 0.0184(12) 0.0278(13) 0.0283(14) -0.0005(10) 0.0009(10) -0.0023(10)
C21 0.0178(12) 0.0329(14) 0.0398(16) 0.0070(12) 0.0045(11) -0.0021(11)
C22 0.0469(19) 0.0342(16) 0.063(2) 0.0122(15) -0.0012(17) -0.0119(14)
N7 0.047(3) 0.037(2) 0.158(6) 0.00 -0.015(3) 0.0000
C23 0.025(2) 0.045(3) 0.075(4) 0.00 -0.008(2) 0.0000
C24 0.034(2) 0.039(2) 0.039(2) 0.00 -0.0014(19) 0.0000
Cl1 0.0587(5) 0.0629(5) 0.0315(4) -0.0026(3) 0.0136(4) -0.0389(4)
O3 0.0247(10) 0.0405(11) 0.0468(13) 0.0135(9) 0.0114(9) -0.0018(8)
O4 0.070(2) 0.150(3) 0.0457(16) 0.0248(18) 0.0083(14) -0.049(2)
O5A 0.137(5) 0.0208(19) 0.065(3) 0.0051(19) -0.001(3) -0.016(2)
O6A 0.045(3) 0.173(9) 0.068(4) 0.063(6) -0.027(3) -0.059(5)
O5B 0.069(6) 0.045(4) 0.058(5) -0.022(4) 0.034(4) -0.031(4)
O6B 0.026(3) 0.050(4) 0.077(5) -0.019(3) 0.025(3) 0.003(2)
Cl2 0.0202(3) 0.0292(3) 0.0296(3) 0.0031(2) 0.0080(3) 0.0031(2)
O7 0.0289(10) 0.0449(11) 0.0257(10) 0.0045(8) 0.0063(8) -0.0052(9)
O8 0.0523(13) 0.0403(11) 0.0361(12) 0.0066(9) 0.0250(10) 0.0124(10)
O9 0.0339(12) 0.0331(11) 0.0624(15) 0.0053(10) 0.0038(10) -0.0047(9)
O10 0.0234(10) 0.0501(12) 0.0446(12) 0.0046(10) 0.0063(9) 0.0122(9)

loop_
_atom_site_label
_atom_site_type_symbol
_atom_site_thermal_displace_type
_atom_site_fract_x
_atom_site_fract_y
_atom_site_fract_z
_atom_site_occupancy
_atom_site_U_iso_or_equiv
Fe1 Fe Uani 0.13041(1) 0.19943(4) 0.46519(2) 1.0 0.0192(1)
O1 O Uani 0.10032(4) 0.11840(19) 0.52803(11) 1.0 0.0250(5)
O2 O Uani 0.04471(6) 0.0412(2) 0.44658(13) 1.0 0.0383(6)
N1 N Uani 0.16507(5) 0.3069(2) 0.40815(13) 1.0 0.0196(6)
N2 N Uani 0.14764(5) 0.3478(2) 0.55609(13) 1.0 0.0216(6)
N3 N Uani 0.16771(6) 0.0457(2) 0.50684(13) 1.0 0.0233(6)
N4 N Uani 0.11681(6) 0.0578(2) 0.37295(13) 1.0 0.0232(6)
N5 N Uani 0.08808(5) 0.3280(2) 0.42049(13) 1.0 0.0214(6)
C1 C Uani 0.17650(7) 0.2664(3) 0.33831(16) 1.0 0.0229(7)
C2 C Uani 0.19894(7) 0.3529(3) 0.30173(16) 1.0 0.0261(8)
C3 C Uani 0.21076(7) 0.4863(3) 0.33852(16) 1.0 0.0252(8)
C4 C Uani 0.20028(6) 0.5271(3) 0.41129(16) 1.0 0.0235(7)
C5 C Uani 0.17756(6) 0.4360(3) 0.44467(15) 1.0 0.0216(7)
C6 C Uani 0.16402(7) 0.4760(3) 0.52160(17) 1.0 0.0269(8)
C7 C Uani 0.17019(7) 0.2940(3) 0.63742(16) 1.0 0.0294(8)
C8 C Uani 0.20071(7) 0.1922(3) 0.62691(17) 1.0 0.0295(8)
C9 C Uani 0.18644(7) 0.0414(3) 0.59690(17) 1.0 0.0302(8)
C10 C Uani 0.15056(7) -0.0979(3) 0.47973(18) 1.0 0.0283(8)
C11 C Uani 0.12829(7) -0.0803(3) 0.39263(17) 1.0 0.0265(8)
C12 C Uani 0.12014(7) -0.1931(3) 0.3350(2) 1.0 0.0343(9)
C13 C Uani 0.10033(8) -0.1641(3) 0.2555(2) 1.0 0.0367(9)
C14 C Uani 0.08959(7) -0.0205(3) 0.23423(18) 1.0 0.0338(9)
C15 C Uani 0.09796(7) 0.0869(3) 0.29466(17) 1.0 0.0282(8)
C16 C Uani 0.08544(7) 0.4436(3) 0.36793(16) 1.0 0.0248(8)
C17 C Uani 0.05359(7) 0.5228(3) 0.34362(18) 1.0 0.0314(8)
C18 C Uani 0.02332(7) 0.4825(3) 0.37414(18) 1.0 0.0320(8)
C19 C Uani 0.02564(7) 0.3630(3) 0.42690(18) 1.0 0.0310(8)
C20 C Uani 0.05834(7) 0.2873(3) 0.44845(17) 1.0 0.0254(8)
C21 C Uani 0.06353(7) 0.1500(3) 0.50029(19) 1.0 0.0304(8)
C22 C Uani 0.04296(10) -0.0961(3) 0.4887(2) 1.0 0.0499(11)
N7 N Uani 0.000 0.8142(5) 0.25000 1.000 0.086(2)
C23 C Uani 0.000 0.9399(5) 0.25000 1.000 0.0511(18)
C24 C Uani 0.000 1.0993(5) 0.25000 1.000 0.0387(12)
Cl1 Cl Uani 0.08839(2) 0.40624(10) 0.13549(5) 1.0 0.0504(3)
O3 O Uani 0.06026(5) 0.3238(2) 0.15909(13) 1.0 0.0368(7)
O4 O Uani 0.08841(8) 0.4048(4) 0.05213(17) 1.0 0.0892(13)
O5A O Uani 0.06998(17) 0.5636(4) 0.1281(3) 0.593(6) 0.078(2)
O6A O Uani 0.11740(18) 0.4176(11) 0.1961(5) 0.593(6) 0.101(3)
O5B O Uani 0.1108(3) 0.4985(8) 0.1940(6) 0.407(6) 0.054(3)
O6B O Uani 0.11926(14) 0.2749(6) 0.1403(4) 0.407(6) 0.049(2)
Cl2 Cl Uani 0.26521(2) 0.43644(7) 0.13258(4) 1.0 0.0259(2)
O7 O Uani 0.26464(5) 0.5270(2) 0.05931(12) 1.0 0.0331(6)
O8 O Uani 0.25443(6) 0.5236(2) 0.19628(13) 1.0 0.0406(7)
O9 O Uani 0.24024(6) 0.3159(2) 0.11052(15) 1.0 0.0441(7)
O10 O Uani 0.30145(5) 0.3815(2) 0.16266(13) 1.0 0.0395(7)
H1 H Uiso 0.16876 0.17457 0.31343 1.0 0.0275
H2 H Uiso 0.20617 0.32164 0.25225 1.0 0.0314
H3 H Uiso 0.22584 0.54865 0.31399 1.0 0.0303
H4 H Uiso 0.20859 0.61678 0.43817 1.0 0.0282
H6 H Uiso 0.18450 0.51433 0.56459 1.0 0.0322
H6' H Uiso 0.14558 0.55466 0.50776 1.0 0.0322
H7 H Uiso 0.15416 0.24189 0.66868 1.0 0.0352
H7' H Uiso 0.18074 0.37942 0.67135 1.0 0.0352
H8 H Uiso 0.21825 0.18250 0.68108 1.0 0.0354
H8' H Uiso 0.21376 0.23505 0.586 1.000 0.0354
H9 H Uiso 0.20695 -0.02882 0.60453 1.0 0.0362
H9' H Uiso 0.16919 0.00714 0.63088 1.0 0.0362
H10 H Uiso 0.13484 -0.12904 0.51807 1.0 0.0339
H10' H Uiso 0.16954 -0.17342 0.48057 1.0 0.0339
H12 H Uiso 0.12815 -0.28999 0.35016 1.0 0.0410
H13 H Uiso 0.09412 -0.24097 0.21581 1.0 0.0440
H14 H Uiso 0.07676 0.00296 0.17928 1.0 0.0405
H15 H Uiso 0.09023 0.18458 0.28077 1.0 0.0338
H16 H Uiso 0.10616 0.47152 0.34696 1.0 0.0298
H17 H Uiso 0.05247 0.60362 0.30653 1.0 0.0377
H18 H Uiso 0.00128 0.53630 0.35901 1.0 0.0384
H19 H Uiso 0.00515 0.33298 0.44814 1.0 0.0371
H21 H Uiso 0.05193 0.16235 0.54954 1.0 0.0365
H22 H Uiso 0.06757 -0.13599 0.50687 1.0 0.0747
H23' H Uiso 0.02797 -0.16531 0.45029 1.0 0.0747
H31 H Uiso 0.12648 0.38381 0.56965 1.0 0.0259
H32 H Uiso 0.18595 0.05843 0.47694 1.0 0.0280
H222 H Uiso 0.03216 -0.08061 0.53751 1.0 0.0747
H24 H Uiso -0.01852 1.13511 0.27920 0.5 0.0578
H24' H Uiso -0.00546 1.13511 0.19219 0.5 0.0578
H24" H Uiso 0.02399 1.13511 0.27862 0.5 0.0578

loop_
_atom_type_symbol
_atom_type_description
_atom_type_scat_dispersion_real
_atom_type_scat_dispersion_imag
_atom_type_scat_source
O O 0.0106 0.0060 'International Tables Vol C Tables 4.2.6.8 and 6.1.1.4'
N N 0.0061 0.0033 'International Tables Vol C Tables 4.2.6.8 and 6.1.1.4'
Fe Fe 0.3463 0.8444 'International Tables Vol C Tables 4.2.6.8 and 6.1.1.4'
Cl Cl 0.1484 0.1585 'International Tables Vol C Tables 4.2.6.8 and 6.1.1.4'
H H 0.0000 0.0000 'International Tables Vol C Tables 4.2.6.8 and 6.1.1.4'
C C 0.0033 0.0016 'International Tables Vol C Tables 4.2.6.8 and 6.1.1.4'

loop_
_geom_angle_atom_site_label_1
_geom_angle_atom_site_label_2
_geom_angle_atom_site_label_3
_geom_angle
_geom_angle_site_symmetry_1
_geom_angle_site_symmetry_3
_geom_angle_publ_flag
O1 Fe1 N1 172.72(8) . . yes
O1 Fe1 N2 89.87(8) . . yes
O1 Fe1 N3 89.87(8) . . yes
O1 Fe1 N4 94.21(8) . . yes
O1 Fe1 N5 84.45(8) . . yes
N1 Fe1 N2 82.86(8) . . yes
N1 Fe1 N3 91.34(8) . . yes
N1 Fe1 N4 93.06(9) . . yes
N1 Fe1 N5 95.09(8) . . yes
N2 Fe1 N3 97.32(8) . . yes
N2 Fe1 N4 175.71(9) . . yes
N2 Fe1 N5 88.98(8) . . yes
N3 Fe1 N4 81.39(8) . . yes
N3 Fe1 N5 171.52(8) . . yes
N4 Fe1 N5 92.73(9) . . yes
O5B Cl1 O6B 95.0(4) . . yes
O3 Cl1 O5B 120.3(4) . . yes
O3 Cl1 O6B 99.1(2) . . yes
O4 Cl1 O5A 91.4(2) . . yes
O4 Cl1 O6A 125.4(4) . . yes
O3 Cl1 O4 115.20(17) . . yes
O3 Cl1 O5A 99.3(2) . . yes
O3 Cl1 O6A 112.7(4) . . yes
O5A Cl1 O6A 105.4(5) . . yes
O4 Cl1 O5B 123.8(4) . . yes
O4 Cl1 O6B 83.8(3) . . yes
O7 Cl2 O8 109.05(11) . . yes
O7 Cl2 O9 109.43(13) . . yes
O7 Cl2 O10 109.16(12) . . yes
O8 Cl2 O9 109.59(13) . . yes
O9 Cl2 O10 109.85(12) . . yes
O8 Cl2 O10 109.74(13) . . yes
Fe1 O1 C21 114.94(16) . . yes
C21 O2 C22 112.5(2) . . yes
C1 N1 C5 117.7(2) . . yes
Fe1 N1 C1 127.64(17) . . yes
Fe1 N1 C5 114.62(16) . . yes
C6 N2 C7 113.06(19) . . yes
Fe1 N2 C6 110.07(16) . . yes
Fe1 N2 C7 117.88(15) . . yes
C9 N3 C10 110.83(19) . . yes
Fe1 N3 C9 120.35(16) . . yes
Fe1 N3 C10 106.75(16) . . yes
Fe1 N4 C11 114.34(17) . . yes
Fe1 N4 C15 126.54(17) . . yes
C11 N4 C15 119.1(2) . . yes
Fe1 N5 C16 129.80(17) . . yes
Fe1 N5 C20 111.73(16) . . yes
C16 N5 C20 118.5(2) . . yes
C7 N2 H31 105 . . no
C6 N2 H31 105 . . no
Fe1 N2 H31 105 . . no
Fe1 N3 H32 106 . . no
C10 N3 H32 106 . . no
C9 N3 H32 106 . . no
N1 C1 C2 122.8(2) . . yes
C1 C2 C3 118.8(2) . . no
C2 C3 C4 119.1(2) . . no
C3 C4 C5 119.4(2) . . no
N1 C5 C4 122.1(2) . . yes
C4 C5 C6 122.2(2) . . no
N1 C5 C6 115.7(2) . . yes
N2 C6 C5 111.6(2) . . yes
N2 C7 C8 113.6(2) . . yes
C7 C8 C9 111.6(2) . . no
N3 C9 C8 110.8(2) . . yes
N3 C10 C11 108.0(2) . . yes
N4 C11 C12 121.2(2) . . yes
C10 C11 C12 124.4(3) . . no
N4 C11 C10 114.4(2) . . yes
C11 C12 C13 119.7(3) . . no
C12 C13 C14 119.1(3) . . no
C13 C14 C15 118.6(3) . . no
N4 C15 C14 122.2(2) . . yes
N5 C16 C17 122.2(2) . . yes
C16 C17 C18 119.0(3) . . no
C17 C18 C19 119.1(3) . . no
C18 C19 C20 119.1(3) . . no
N5 C20 C21 113.8(2) . . yes
C19 C20 C21 124.1(2) . . no
N5 C20 C19 122.1(2) . . yes
O2 C21 C20 104.3(2) . . yes
O1 C21 C20 111.0(2) . . yes
O1 C21 O2 112.9(2) . . yes
N1 C1 H1 119 . . no
C2 C1 H1 119 . . no
C1 C2 H2 121 . . no
C3 C2 H2 121 . . no
C4 C3 H3 120 . . no
C2 C3 H3 120 . . no
C3 C4 H4 120 . . no
C5 C4 H4 120 . . no
N2 C6 H6' 109 . . no
N2 C6 H6 109 . . no
H6 C6 H6' 108 . . no
C5 C6 H6 109 . . no
C5 C6 H6' 109 . . no
N2 C7 H7 109 . . no
C8 C7 H7' 109 . . no
N2 C7 H7' 109 . . no
C8 C7 H7 109 . . no
H7 C7 H7' 108 . . no
C7 C8 H8 109 . . no
C7 C8 H8' 109 . . no
C9 C8 H8 109 . . no
C9 C8 H8' 109 . . no
H8 C8 H8' 108 . . no
N3 C9 H9 109 . . no
N3 C9 H9' 110 . . no
C8 C9 H9 109 . . no
C8 C9 H9' 109 . . no
H9 C9 H9' 108 . . no
N3 C10 H10 110 . . no
N3 C10 H10' 110 . . no
C11 C10 H10 110 . . no
C11 C10 H10' 110 . . no
H10 C10 H10' 108 . . no
C11 C12 H12 120 . . no
C13 C12 H12 120 . . no
C12 C13 H13 120 . . no
C14 C13 H13 120 . . no
C15 C14 H14 121 . . no
C13 C14 H14 121 . . no
N4 C15 H15 119 . . no
C14 C15 H15 119 . . no
N5 C16 H16 119 . . no
C17 C16 H16 119 . . no
C18 C17 H17 120 . . no
C16 C17 H17 121 . . no
C17 C18 H18 120 . . no
C19 C18 H18 120 . . no
C20 C19 H19 120 . . no
C18 C19 H19 120 . . no
O2 C21 H21 109 . . no
C20 C21 H21 109 . . no
O1 C21 H21 109 . . no
O2 C22 H22 109 . . no
O2 C22 H23' 109 . . no
H22 C22 H23' 109 . . no
H22 C22 H222 110 . . no
O2 C22 H222 109 . . no
H23' C22 H222 109 . . no
N7 C23 C24 180.00(1) . . yes
H24' C24 H24" 56 2_555 . no
H24" C24 H24" 141 . 2_555 no
H24 C24 H24" 109 2_555 2_555 no
H24' C24 H24" 109 2_555 2_555 no
H24 C24 H24' 109 2_555 2_555 no
H24 C24 H24" 109 . . no
H24 C24 H24 141 . 2_555 no
H24 C24 H24' 56 . 2_555 no
H24 C24 H24" 56 . 2_555 no
H24' C24 H24" 109 . . no
H24 C24 H24' 56 2_555 . no
H24' C24 H24' 141 . 2_555 no
H24' C24 H24" 56 . 2_555 no
H24 C24 H24" 56 2_555 . no
C23 C24 H24 109 . . no
C23 C24 H24' 109 . . no
C23 C24 H24" 109 . . no
C23 C24 H24 109 . 2_555 no
C23 C24 H24' 109 . 2_555 no
C23 C24 H24" 109 . 2_555 no
H24 C24 H24' 109 . . no

loop_
_geom_bond_atom_site_label_1
_geom_bond_atom_site_label_2
_geom_bond_distance
_geom_bond_site_symmetry_2
_geom_bond_publ_flag
Fe1 O1 1.8369(17) . yes
Fe1 N1 2.011(2) . yes
Fe1 N2 2.013(2) . yes
Fe1 N3 1.998(2) . yes
Fe1 N4 1.970(2) . yes
Fe1 N5 1.988(2) . yes
Cl1 O5B 1.412(9) . yes
Cl1 O6B 1.659(6) . yes
Cl1 O5A 1.587(4) . yes
Cl1 O3 1.416(2) . yes
Cl1 O4 1.363(3) . yes
Cl1 O6A 1.313(8) . yes
Cl2 O7 1.452(2) . yes
Cl2 O8 1.435(2) . yes
Cl2 O9 1.441(2) . yes
Cl2 O10 1.437(2) . yes
O1 C21 1.392(3) . yes
O2 C21 1.412(3) . yes
O2 C22 1.438(3) . yes
N1 C1 1.354(3) . yes
N1 C5 1.359(3) . yes
N2 C6 1.487(3) . yes
N2 C7 1.500(3) . yes
N3 C9 1.492(3) . yes
N3 C10 1.486(3) . yes
N4 C11 1.349(3) . yes
N4 C15 1.352(3) . yes
N5 C16 1.351(3) . yes
N5 C20 1.347(3) . yes
N2 H31 0.93 . no
N3 H32 0.93 . no
N7 C23 1.147(6) . yes
C1 C2 1.381(4) . no
C2 C3 1.388(4) . no
C3 C4 1.381(4) . no
C4 C5 1.384(4) . no
C5 C6 1.499(4) . no
C7 C8 1.514(4) . no
C8 C9 1.520(4) . no
C10 C11 1.500(4) . no
C11 C12 1.385(4) . no
C12 C13 1.380(4) . no
C13 C14 1.393(4) . no
C14 C15 1.380(4) . no
C16 C17 1.383(4) . no
C17 C18 1.386(4) . no
C18 C19 1.382(4) . no
C19 C20 1.389(4) . no
C20 C21 1.502(4) . no
C1 H1 0.95 . no
C2 H2 0.95 . no
C3 H3 0.95 . no
C4 H4 0.95 . no
C6 H6 0.99 . no
C6 H6' 0.99 . no
C7 H7 0.99 . no
C7 H7' 0.99 . no
C8 H8' 0.99 . no
C8 H8 0.99 . no
C9 H9 0.99 . no
C9 H9' 0.99 . no
C10 H10' 0.99 . no
C10 H10 0.99 . no
C12 H12 0.95 . no
C13 H13 0.95 . no
C14 H14 0.95 . no
C15 H15 0.95 . no
C16 H16 0.95 . no
C17 H17 0.95 . no
C18 H18 0.95 . no
C19 H19 0.95 . no
C21 H21 1.00 . no
C22 H222 0.98 . no
C22 H22 0.98 . no
C22 H23' 0.98 . no
C23 C24 1.454(6) . no
C24 H24" 0.98 . no
C24 H24' 0.98 . no
C24 H24" 0.98 2_555 no
C24 H24 0.98 2_555 no
C24 H24' 0.98 2_555 no
C24 H24 0.98 . no

loop_
_geom_contact_atom_site_label_1
_geom_contact_atom_site_label_2
_geom_contact_distance
_geom_contact_site_symmetry_2
_geom_contact_publ_flag
Fe1 H8' 3.35 . no
Cl1 H31 2.74 4_564 no
Cl1 H15 3.11 . no
Cl2 H32 3.03 6_555 no
Cl2 H6 3.04 4_564 no
O1 N2 2.722(3) . no
O1 C9 3.271(3) . no
O1 C10 2.953(3) . no
O1 N3 2.711(3) . no
O1 C20 2.385(3) . no
O1 N5 2.573(3) . no
O1 C11 3.206(3) . no
O1 C7 3.268(3) . no
O1 N4 2.790(3) . no
O2 N5 3.160(3) . no
O2 C24 3.340(2) 1_545 no
O2 C24 3.340(2) 2_545 no
O2 N4 3.194(3) . no
O3 C15 3.204(3) . no
O3 C18 3.398(3) 2_555 no
O3 C19 3.258(3) 2_555 no
O4 C20 3.352(4) 4_564 no
O4 C6 3.180(4) 4_564 no
O4 C22 3.343(5) 4_554 no
O4 N2 3.162(4) 4_564 no
O4 N5 3.250(4) 4_564 no
O4 C16 3.295(4) 4_564 no
O5A C13 3.288(5) 1_565 no
O5A C20 3.182(5) 4_564 no
O5A C21 3.323(5) 4_564 no
O5B C7 3.209(10) 4_564 no
O5B C13 3.288(8) 1_565 no
O5B N2 3.208(10) 4_564 no
O5B C16 3.224(10) . no
O6A C16 3.290(8) . no
O6A C1 3.172(9) . no
O6A C2 3.239(8) . no
O6B C14 3.405(6) . no
O6B C15 3.288(7) . no
O7 N3 2.972(3) 6_555 no
O7 C4 3.079(3) 4_564 no
O7 C1 3.302(3) 6_555 no
O8 C3 3.136(3) . no
O8 C2 3.358(3) . no
O8 C8 3.335(3) 4_564 no
O10 C11 2.988(3) 6_555 no
O10 C12 3.018(3) 6_555 no
O10 C10 3.239(3) 6_555 no
O1 H31 2.65 . no
O1 H22 2.62 . no
O1 H10 2.63 . no
O2 H24" 2.82 1_545 no
O2 H24' 2.58 2_545 no
O3 H19 2.70 2_555 no
O3 H15 2.43 . no
O3 H24 2.67 2_545 no
O4 H6' 2.44 4_564 no
O4 H22 2.63 4_554 no
O4 H31 2.38 4_564 no
O5A H18 2.74 2_555 no
O5A H31 2.55 4_564 no
O5A H13 2.35 1_565 no
O5A H21 2.83 4_564 no
O5B H16 2.56 . no
O5B H13 2.50 1_565 no
O5B H31 2.48 4_564 no
O6A H15 2.84 . no
O6A H16 2.64 . no
O6A H31 2.82 4_564 no
O6B H22 2.89 4_554 no
O6B H15 2.86 . no
O6B H10 2.57 4_554 no
O7 H4 2.88 4_564 no
O7 H32 2.09 6_555 no
O8 H7' 2.85 4_564 no
O8 H3 2.41 . no
O8 H2 2.87 . no
O8 H8 2.78 7_556 no
O9 H2 2.88 . no
O9 H4 2.88 4_564 no
O9 H6 2.59 4_564 no
O9 H9 2.90 4_554 no
O9 H3 2.90 6_545 no
O9 H4 2.88 6_545 no
O10 H10' 2.83 6_555 no
O10 H32 2.92 6_555 no
O10 H8 2.87 7_556 no
O10 H1 2.89 6_555 no
O10 H4 2.90 6_545 no
N1 C15 3.443(3) . no
N1 N5 2.950(3) . no
N1 C6 2.420(3) . no
N1 N2 2.663(3) . no
N1 N3 2.868(3) . no
N1 N4 2.889(3) . no
N1 C16 3.181(3) . no
N2 N3 3.012(3) . no
N2 N5 2.804(3) . no
N2 N1 2.663(3) . no
N2 O5B 3.208(10) 4_565 no
N2 O1 2.722(3) . no
N2 C5 2.470(3) . no
N2 C9 3.159(3) . no
N2 O4 3.162(4) 4_565 no
N3 O7 2.972(3) 6_545 no
N3 N2 3.012(3) . no
N3 C7 3.101(3) . no
N3 C11 2.415(3) . no
N3 N1 2.868(3) . no
N3 N4 2.587(3) . no
N3 O1 2.711(3) . no
N4 O2 3.194(3) . no
N4 O1 2.790(3) . no
N4 C20 3.448(3) . no
N4 N5 2.864(3) . no
N4 N1 2.889(3) . no
N4 N3 2.587(3) . no
N4 C1 3.085(3) . no
N4 C10 2.396(3) . no
N4 C21 3.290(4) . no
N5 C6 3.273(3) . no
N5 C5 3.447(3) . no
N5 N4 2.864(3) . no
N5 O2 3.160(3) . no
N5 C15 3.088(3) . no
N5 C21 2.388(3) . no
N5 O1 2.573(3) . no
N5 N1 2.950(3) . no
N5 O4 3.250(4) 4_565 no
N5 N2 2.804(3) . no
N1 H32 2.58 . no
N1 H16 2.69 . no
N4 H1 2.59 . no
N4 H32 2.79 . no
N5 H15 2.65 . no
N5 H31 2.61 . no
N7 H17 2.77 . no
N7 H17 2.77 2_555 no
C1 C15 3.320(4) . no
C1 O6A 3.172(9) . no
C1 O7 3.302(3) 6_545 no
C2 O8 3.358(3) . no
C2 O6A 3.239(8) . no
C3 O8 3.136(3) . no
C4 O7 3.079(3) 4_565 no
C5 C16 3.426(4) . no
C6 O4 3.180(4) 4_565 no
C6 C16 3.462(4) . no
C7 O5B 3.209(10) 4_565 no
C8 O8 3.335(3) 4_565 no
C10 O10 3.239(3) 6_545 no
C11 O10 2.988(3) 6_545 no
C12 O10 3.018(3) 6_545 no
C13 O5B 3.288(8) 1_545 no
C13 O5A 3.288(5) 1_545 no
C14 C23 3.451(3) 2_545 no
C14 O6B 3.405(6) . no
C14 C23 3.451(3) 1_545 no
C15 C16 3.534(4) . no
C15 O6B 3.288(7) . no
C15 C1 3.320(4) . no
C15 O3 3.204(3) . no
C16 O6A 3.290(8) . no
C16 C5 3.426(4) . no
C16 O5B 3.224(10) . no
C16 C15 3.534(4) . no
C16 C6 3.462(4) . no
C16 O4 3.295(4) 4_565 no
C18 O3 3.398(3) 2_555 no
C19 O3 3.258(3) 2_555 no
C20 O4 3.352(4) 4_565 no
C20 O5A 3.182(5) 4_565 no
C21 O5A 3.323(5) 4_565 no
C22 O4 3.343(5) 4_555 no
C23 C14 3.451(3) 2_565 no
C23 C14 3.451(3) 1_565 no
C24 O2 3.340(2) 1_565 no
C24 O2 3.340(2) 2_565 no
C1 H32 2.92 . no
C2 H8 3.08 7_556 no
C3 H9 3.06 7_556 no
C3 H7' 2.99 4_564 no
C5 H16 2.84 . no
C5 H8' 3.04 . no
C6 H8' 2.93 . no
C13 H7 2.80 4_554 no
C13 H17 3.01 1_545 no
C14 H24 2.99 2_545 no
C14 H24" 3.06 1_545 no
C15 H1 2.73 . no
C15 H24 3.01 2_545 no
C15 H24" 2.77 1_545 no
C16 H6' 3.03 . no
C16 H12 2.96 1_565 no
C16 H15 2.79 . no
C19 H24' 2.84 2_545 no
C20 H31 3.02 . no
C20 H24' 3.04 2_545 no
H1 N4 2.59 . no
H1 O10 2.89 6_545 no
H1 C15 2.73 . no
H2 O8 2.87 . no
H2 O9 2.88 . no
H3 O9 2.90 6_555 no
H3 O8 2.41 . no
H4 O9 2.88 6_555 no
H4 O10 2.90 6_555 no
H4 H6 2.60 . no
H4 H10' 2.59 1_565 no
H4 O7 2.88 4_565 no
H4 O9 2.88 4_565 no
H6 Cl2 3.04 4_565 no
H6 O9 2.59 4_565 no
H6 H7' 2.16 . no
H6 H4 2.60 . no
H6' O4 2.44 4_565 no
H6' C16 3.03 . no
H7 H9' 2.33 . no
H7 H13 2.53 4_555 no
H7 C13 2.80 4_555 no
H7' C3 2.99 4_565 no
H7' O8 2.85 4_565 no
H7' H6 2.16 . no
H8 O10 2.87 7_556 no
H8 C2 3.08 7_556 no
H8 O8 2.78 7_556 no
H8' C6 2.93 . no
H8' H32 2.47 . no
H8' C5 3.04 . no
H8' Fe1 3.35 . no
H9 H10' 2.57 . no
H9 C3 3.06 7_556 no
H9 O9 2.90 4_555 no
H9' H7 2.33 . no
H9' H10 2.37 . no
H10 O1 2.63 . no
H10 O6B 2.57 4_555 no
H10 H22 2.50 . no
H10 H9' 2.37 . no
H10' H9 2.57 . no
H10' H12 2.59 . no
H10' O10 2.83 6_545 no
H10' H4 2.59 1_545 no
H12 C16 2.96 1_545 no
H12 H16 2.32 1_545 no
H12 H10' 2.59 . no
H13 O5B 2.50 1_545 no
H13 O5A 2.35 1_545 no
H13 H7 2.53 4_554 no
H15 O3 2.43 . no
H15 Cl1 3.11 . no
H15 C16 2.79 . no
H15 O6A 2.84 . no
H15 N5 2.65 . no
H15 H24" 2.52 1_545 no
H15 O6B 2.86 . no
H16 O5B 2.56 . no
H16 H12 2.32 1_565 no
H16 C5 2.84 . no
H16 O6A 2.64 . no
H16 N1 2.69 . no
H17 C13 3.01 1_565 no
H17 N7 2.77 . no
H17 N7 2.77 . no
H18 O5A 2.74 2_555 no
H19 O3 2.70 2_555 no
H21 H222 2.33 . no
H21 O5A 2.83 4_565 no
H22 O1 2.62 . no
H22 O6B 2.89 4_555 no
H22 H10 2.50 . no
H22 O4 2.63 4_555 no
H24 C14 2.99 2_565 no
H24 O3 2.67 2_565 no
H24 C15 3.01 2_565 no
H24' O2 2.58 2_565 no
H24' C19 2.84 2_565 no
H24' C20 3.04 2_565 no
H24" C14 3.06 1_565 no
H24" H15 2.52 1_565 no
H24" C15 2.77 1_565 no
H24" O2 2.82 1_565 no
H31 O6A 2.82 4_565 no
H31 C20 3.02 . no
H31 Cl1 2.74 4_565 no
H31 O4 2.38 4_565 no
H31 O5B 2.48 4_565 no
H31 O5A 2.55 4_565 no
H32 H8' 2.47 . no
H32 Cl2 3.03 6_545 no
H32 C1 2.92 . no
H32 O10 2.92 6_545 no
H32 O7 2.09 6_545 no
H222 H21 2.33 . no

loop_
_geom_hbond_atom_site_label_D
_geom_hbond_atom_site_label_H
_geom_hbond_atom_site_label_A
_geom_hbond_distance_DH
_geom_hbond_distance_HA
_geom_hbond_distance_DA
_geom_hbond_angle_DHA
_geom_hbond_site_symmetry_A
_geom_hbond_publ_flag
N2 H31 O4 0.9300 2.3800 3.162(4) 141 4_565 yes
N2 H31 O5A 0.9300 2.5500 3.467(6) 168 4_565 yes
N3 H32 O7 0.9300 2.0900 2.972(3) 159 6_545 yes
C1 H1 N4 0.9500 2.5900 3.085(3) 113 . yes
C3 H3 O8 0.9500 2.4100 3.136(3) 134 . yes
C6 H6 O9 0.9900 2.5900 3.488(4) 151 4_565 yes
C6 H6' O4 0.9900 2.4400 3.180(4) 131 4_565 yes
C13 H13 O5A 0.9500 2.3500 3.288(5) 170 1_545 yes
C15 H15 O3 0.9500 2.4300 3.204(3) 139 . yes
C24 H24' O2 0.9800 2.5800 3.340(2) 135 2_565 yes

loop_
_geom_torsion_atom_site_label_1
_geom_torsion_atom_site_label_2
_geom_torsion_atom_site_label_3
_geom_torsion_atom_site_label_4
_geom_torsion
_geom_torsion_publ_flag
N2 Fe1 O1 C21 105.65(17) no
N3 Fe1 O1 C21 -157.03(18) no
N4 Fe1 O1 C21 -75.68(18) no
N5 Fe1 O1 C21 16.67(17) no
N2 Fe1 N1 C1 169.3(2) no
N2 Fe1 N1 C5 -11.84(17) no
N3 Fe1 N1 C1 72.1(2) no
N3 Fe1 N1 C5 -109.05(17) no
N4 Fe1 N1 C1 -9.4(2) no
N4 Fe1 N1 C5 169.51(17) no
N5 Fe1 N1 C1 -102.4(2) no
N5 Fe1 N1 C5 76.49(17) no
O1 Fe1 N2 C6 -160.03(16) no
O1 Fe1 N2 C7 68.29(17) no
N1 Fe1 N2 C6 19.68(15) no
N1 Fe1 N2 C7 -112.00(17) no
N3 Fe1 N2 C6 110.12(16) no
N3 Fe1 N2 C7 -21.56(18) no
N5 Fe1 N2 C6 -75.58(16) no
N5 Fe1 N2 C7 152.74(17) no
O1 Fe1 N3 C9 -66.54(19) no
O1 Fe1 N3 C10 60.80(16) no
N1 Fe1 N3 C9 106.28(19) no
N1 Fe1 N3 C10 -126.37(16) no
N2 Fe1 N3 C9 23.31(19) no
N2 Fe1 N3 C10 150.65(16) no
N4 Fe1 N3 C9 -160.8(2) no
N4 Fe1 N3 C10 -33.48(16) no
O1 Fe1 N4 C11 -68.31(19) no
O1 Fe1 N4 C15 112.3(2) no
N1 Fe1 N4 C11 111.82(19) no
N1 Fe1 N4 C15 -67.6(2) no
N3 Fe1 N4 C11 20.92(19) no
N3 Fe1 N4 C15 -158.5(2) no
N5 Fe1 N4 C11 -152.93(19) no
N5 Fe1 N4 C15 27.6(2) no
O1 Fe1 N5 C16 174.4(2) no
O1 Fe1 N5 C20 -6.33(17) no
N1 Fe1 N5 C16 1.7(2) no
N1 Fe1 N5 C20 -179.04(18) no
N2 Fe1 N5 C16 84.4(2) no
N2 Fe1 N5 C20 -96.30(18) no
N4 Fe1 N5 C16 -91.7(2) no
N4 Fe1 N5 C20 87.64(18) no
Fe1 O1 C21 O2 94.0(2) no
Fe1 O1 C21 C20 -22.8(3) no
C22 O2 C21 O1 66.3(3) no
C22 O2 C21 C20 -173.1(2) no
Fe1 N1 C1 C2 176.36(19) no
C5 N1 C1 C2 -2.5(4) no
Fe1 N1 C5 C4 -176.95(19) no
Fe1 N1 C5 C6 0.8(3) no
C1 N1 C5 C4 2.0(4) no
C1 N1 C5 C6 179.8(2) no
Fe1 N2 C6 C5 -24.2(2) no
C7 N2 C6 C5 109.9(2) no
Fe1 N2 C7 C8 47.3(3) no
C6 N2 C7 C8 -83.1(3) no
Fe1 N3 C9 C8 -48.9(3) no
C10 N3 C9 C8 -174.3(2) no
Fe1 N3 C10 C11 40.0(2) no
C9 N3 C10 C11 172.7(2) no
Fe1 N4 C11 C10 -2.5(3) no
Fe1 N4 C11 C12 178.5(2) no
C15 N4 C11 C10 177.0(2) no
C15 N4 C11 C12 -2.0(4) no
Fe1 N4 C15 C14 -179.7(2) no
C11 N4 C15 C14 0.9(4) no
Fe1 N5 C16 C17 -179.3(2) no
C20 N5 C16 C17 1.5(4) no
Fe1 N5 C20 C19 178.6(2) no
Fe1 N5 C20 C21 -4.4(3) no
C16 N5 C20 C19 -2.0(4) no
C16 N5 C20 C21 175.0(2) no
N1 C1 C2 C3 0.9(4) no
C1 C2 C3 C4 1.2(4) no
C2 C3 C4 C5 -1.6(4) no
C3 C4 C5 N1 0.0(4) no
C3 C4 C5 C6 -177.7(2) no
N1 C5 C6 N2 15.7(3) no
C4 C5 C6 N2 -166.5(2) no
N2 C7 C8 C9 -74.2(3) no
C7 C8 C9 N3 73.6(3) no
N3 C10 C11 N4 -25.3(3) no
N3 C10 C11 C12 153.6(3) no
N4 C11 C12 C13 0.9(4) no
C10 C11 C12 C13 -178.0(3) no
C11 C12 C13 C14 1.4(4) no
C12 C13 C14 C15 -2.5(4) no
C13 C14 C15 N4 1.4(4) no
N5 C16 C17 C18 0.0(4) no
C16 C17 C18 C19 -1.0(4) no
C17 C18 C19 C20 0.5(4) no
C18 C19 C20 N5 1.0(4) no
C18 C19 C20 C21 -175.6(3) no
N5 C20 C21 O1 17.2(3) no
N5 C20 C21 O2 -104.8(3) no
C19 C20 C21 O1 -166.0(3) no
C19 C20 C21 O2 72.1(3) no
